data_4060698
_journal_name_full Organometallics
_journal_year 2003
_chemical_formula_sum 'C20 H21 F6 Fe N2 O P'
_chemical_formula_weight 506.21
_space_group_IT_number 14
_symmetry_cell_setting monoclinic
_symmetry_space_group_name_Hall '-P 2ybc'
_symmetry_space_group_name_H-M 'P 1 21/c 1'
_cell_angle_alpha 90.00
_cell_angle_beta 98.26(2)
_cell_angle_gamma 90.00
_cell_formula_units_Z 4
_cell_length_a 6.818(1)
_cell_length_b 17.663(4)
_cell_length_c 17.828(3)
_cell_measurement_temperature 293(2)
_cell_volume 2124.7(7)
_diffrn_ambient_temperature 293(2)
_exptl_crystal_density_diffrn 1.582
_cod_depositor_comments
;
The following automatic conversions were performed:
'_symmetry_cell_setting' value 'Monoclinic' changed to 'monoclinic'
according to '/home/saulius/struct/CIF-dictionaries/cif_core.dic'
dictionary named 'cif_core.dic' version 2.4.1 from 2010-06-29.

Automatic conversion script
Id: cif_fix_enum 1527 2010-12-29 10:47:43Z saulius 
;
_cod_original_sg_symbol_H-M 'P 21/c'
_cod_database_code 4060698

loop_
_symmetry_equiv_pos_as_xyz
'x, y, z'
'-x, y+1/2, -z+1/2'
'-x, -y, -z'
'x, -y-1/2, z-1/2'

loop_
_atom_site_label
_atom_site_type_symbol
_atom_site_fract_x
_atom_site_fract_y
_atom_site_fract_z
_atom_site_U_iso_or_equiv
_atom_site_adp_type
_atom_site_occupancy
_atom_site_calc_flag
_atom_site_refinement_flags
_atom_site_disorder_assembly
_atom_site_disorder_group
Fe Fe 0.11178(12) 0.20439(4) 0.12369(4) 0.0607(3) Uani 1 d . . .
O O 1.3419(7) 0.4868(2) 0.3305(2) 0.0896(14) Uani 1 d . . .
N1 N 0.2990(8) 0.3783(2) 0.1256(2) 0.0656(14) Uani 1 d . . .
N2 N 0.4778(9) 0.3871(3) 0.1718(2) 0.0656(14) Uani 1 d . . .
C1 C 0.2834(18) 0.1795(4) 0.0453(6) 0.106(3) Uani 1 d . . .
H1 H 0.3754 0.2142 0.0278 0.127 Uiso 1 d R . .
C2 C 0.3286(13) 0.1332(6) 0.1033(5) 0.115(3) Uani 1 d . . .
H2 H 0.4594 0.1339 0.1316 0.138 Uiso 1 d R . .
C3 C 0.160(3) 0.0945(5) 0.1100(7) 0.178(8) Uani 1 d . . .
H3 H 0.1678 0.0597 0.1517 0.213 Uiso 1 d R . .
C4 C 0.017(2) 0.1160(10) 0.0554(11) 0.244(12) Uani 1 d . . .
H4 H -0.1069 0.0903 0.0548 0.293 Uiso 1 d R . .
C5 C 0.099(2) 0.1720(6) 0.0157(5) 0.147(6) Uani 1 d . . .
H5 H 0.0113 0.1908 -0.0274 0.176 Uiso 1 d R . .
C6 C 0.2461(8) 0.4236(3) 0.0570(3) 0.0851(19) Uani 1 d . . .
H6A H 0.3509 0.4583 0.0507 0.102 Uiso 1 d R . .
H6B H 0.2241 0.3901 0.0142 0.102 Uiso 1 d R . .
H6C H 0.1269 0.4514 0.0608 0.102 Uiso 1 d R . .
C7 C 0.5936(10) 0.4404(3) 0.1590(3) 0.0647(18) Uani 1 d . . .
H7 H 0.5558 0.4729 0.1162 0.078 Uiso 1 d R . .
C8 C 1.4189(8) 0.4390(3) 0.3906(3) 0.112(2) Uani 1 d . . .
H8A H 1.5484 0.4564 0.4120 0.135 Uiso 1 d R . .
H8B H 1.3331 0.4399 0.4289 0.135 Uiso 1 d R . .
H8C H 1.4280 0.3883 0.3722 0.135 Uiso 1 d R . .
C11 C 0.1788(9) 0.3239(3) 0.1505(3) 0.0544(15) Uani 1 d . . .
C12 C 0.2490(9) 0.2737(3) 0.2114(3) 0.0700(18) Uani 1 d . . .
H12 H 0.3895 0.2706 0.2270 0.084 Uiso 1 d R . .
C13 C 0.1162(10) 0.2232(3) 0.2382(3) 0.0721(18) Uani 1 d . . .
H13 H 0.1695 0.1850 0.2736 0.087 Uiso 1 d R . .
C14 C -0.0778(9) 0.2168(3) 0.2049(3) 0.0708(17) Uani 1 d . . .
H14 H -0.1604 0.1753 0.2155 0.085 Uiso 1 d R . .
C15 C -0.1448(9) 0.2609(3) 0.1409(3) 0.0707(18) Uani 1 d . . .
H15A H -0.2680 0.2483 0.1102 0.085 Uiso 1 d R . .
C16 C -0.0172(9) 0.3118(3) 0.1135(3) 0.0623(16) Uani 1 d . . .
H16A H -0.0542 0.3325 0.0636 0.075 Uiso 1 d R . .
C21 C 0.7813(10) 0.4523(3) 0.2057(3) 0.0605(17) Uani 1 d . . .
C22 C 0.8453(10) 0.4079(3) 0.2694(3) 0.0648(17) Uani 1 d . . .
H22 H 0.7570 0.3695 0.2829 0.078 Uiso 1 d R . .
C23 C 1.0294(10) 0.4178(3) 0.3130(3) 0.0706(19) Uani 1 d . . .
H23 H 1.0676 0.3872 0.3572 0.085 Uiso 1 d R . .
C24 C 1.1594(10) 0.4727(3) 0.2920(3) 0.0636(17) Uani 1 d . . .
C25 C 1.0991(10) 0.5163(3) 0.2280(3) 0.0715(19) Uani 1 d . . .
H25 H 1.1870 0.5540 0.2129 0.086 Uiso 1 d R . .
C26 C 0.9129(10) 0.5061(3) 0.1857(3) 0.0666(18) Uani 1 d . . .
H26 H 0.8738 0.5381 0.1426 0.080 Uiso 1 d R . .
P P 1.6160(3) 0.18377(10) 0.40122(10) 0.0660(5) Uani 1 d . . .
F1 F 1.568(2) 0.1372(12) 0.3272(9) 0.117(6) Uani 0.601(19) d P . .
F2 F 1.666(3) 0.2381(14) 0.4710(11) 0.150(9) Uani 0.601(19) d P . .
F3 F 1.623(3) 0.1178(13) 0.4565(13) 0.205(10) Uani 0.601(19) d P . .
F4 F 1.595(3) 0.2559(7) 0.3573(10) 0.167(7) Uani 0.601(19) d P . .
F5 F 1.8394(19) 0.1747(11) 0.4021(9) 0.105(5) Uani 0.601(19) d P . .
F6 F 1.388(3) 0.1800(12) 0.4052(9) 0.130(7) Uani 0.601(19) d P . .
F11 F 1.617(4) 0.1935(15) 0.4862(11) 0.096(7) Uani 0.399(19) d P . .
F22 F 1.622(4) 0.186(2) 0.3174(11) 0.156(15) Uani 0.399(19) d P . .
F33 F 1.522(4) 0.1070(11) 0.400(2) 0.189(13) Uani 0.399(19) d P . .
F44 F 1.758(6) 0.249(2) 0.396(2) 0.247(17) Uani 0.399(19) d P . .
F55 F 1.801(6) 0.1297(19) 0.4151(17) 0.175(16) Uani 0.399(19) d P . .
F66 F 1.408(3) 0.2241(14) 0.3899(11) 0.082(7) Uani 0.399(19) d P . .

loop_
_atom_site_aniso_label
_atom_site_aniso_U_11
_atom_site_aniso_U_22
_atom_site_aniso_U_33
_atom_site_aniso_U_23
_atom_site_aniso_U_13
_atom_site_aniso_U_12
Fe 0.0703(7) 0.0519(5) 0.0603(5) 0.0022(5) 0.0105(4) -0.0011(6)
O 0.090(4) 0.084(3) 0.096(3) -0.005(3) 0.016(3) -0.020(3)
N1 0.088(5) 0.049(3) 0.060(3) 0.000(3) 0.013(3) -0.009(3)
N2 0.081(4) 0.051(3) 0.065(3) -0.006(3) 0.011(3) -0.009(3)
C1 0.151(10) 0.068(5) 0.113(8) -0.005(5) 0.066(7) -0.005(6)
C2 0.104(8) 0.135(8) 0.104(7) 0.000(6) 0.012(6) 0.067(7)
C3 0.32(2) 0.034(4) 0.232(14) -0.011(7) 0.232(16) -0.030(9)
C4 0.133(12) 0.24(2) 0.38(3) -0.261(19) 0.104(13) -0.079(12)
C5 0.179(13) 0.172(12) 0.071(5) -0.054(6) -0.048(7) 0.097(10)
C6 0.097(5) 0.087(4) 0.069(4) 0.029(4) 0.004(4) -0.002(4)
C7 0.068(5) 0.051(4) 0.073(4) -0.006(3) 0.003(4) 0.010(4)
C8 0.075(6) 0.114(5) 0.142(7) 0.037(5) -0.003(5) -0.011(5)
C11 0.060(5) 0.048(4) 0.054(4) -0.007(3) 0.003(3) 0.005(4)
C12 0.074(5) 0.072(4) 0.059(4) 0.006(3) -0.009(4) -0.006(4)
C13 0.078(5) 0.071(5) 0.064(4) 0.012(4) 0.001(4) -0.005(4)
C14 0.079(5) 0.067(4) 0.068(4) 0.001(4) 0.018(4) -0.013(4)
C15 0.071(5) 0.068(4) 0.077(5) -0.001(4) 0.023(4) -0.003(4)
C16 0.069(5) 0.065(4) 0.050(3) -0.007(3) -0.001(3) 0.006(4)
C21 0.084(6) 0.046(4) 0.056(4) -0.004(3) 0.026(4) -0.008(4)
C22 0.081(5) 0.047(4) 0.071(5) -0.011(4) 0.027(4) -0.018(4)
C23 0.102(6) 0.058(4) 0.058(4) 0.000(3) 0.032(4) -0.016(4)
C24 0.075(6) 0.055(4) 0.064(5) -0.001(4) 0.021(4) -0.012(4)
C25 0.095(6) 0.055(4) 0.073(5) 0.002(4) 0.041(4) -0.014(4)
C26 0.083(5) 0.047(4) 0.074(5) 0.006(3) 0.025(4) -0.003(4)
P 0.0711(17) 0.0688(15) 0.0569(12) -0.0058(10) 0.0054(10) 0.0081(13)
F1 0.091(8) 0.167(14) 0.094(11) -0.087(9) 0.019(7) -0.001(8)
F2 0.125(12) 0.168(16) 0.142(15) -0.119(13) -0.026(10) 0.021(12)
F3 0.190(16) 0.192(19) 0.223(19) 0.135(16) 0.001(13) -0.056(14)
F4 0.162(16) 0.068(8) 0.246(14) 0.045(8) -0.058(11) -0.001(9)
F5 0.068(7) 0.099(11) 0.148(9) -0.010(11) 0.016(6) 0.021(9)
F6 0.072(8) 0.21(2) 0.106(8) 0.002(10) 0.026(6) -0.005(13)
F11 0.119(14) 0.104(17) 0.055(7) -0.031(10) -0.025(7) 0.016(14)
F22 0.113(18) 0.29(4) 0.077(11) 0.094(19) 0.052(12) 0.05(2)
F33 0.17(2) 0.076(12) 0.32(4) -0.108(18) 0.06(2) -0.064(13)
F44 0.22(4) 0.21(3) 0.31(4) 0.01(3) 0.03(3) -0.19(3)
F55 0.22(3) 0.12(2) 0.164(18) -0.018(18) -0.035(19) 0.13(2)
F66 0.042(13) 0.130(15) 0.067(10) -0.021(9) -0.010(8) 0.035(12)

loop_
_geom_bond_atom_site_label_1
_geom_bond_atom_site_label_2
_geom_bond_distance
_geom_bond_site_symmetry_2
_geom_bond_publ_flag
Fe C3 1.989(9) . ?
Fe C1 1.996(7) . ?
Fe C5 1.999(8) . ?
Fe C2 2.014(6) . ?
Fe C4 2.026(12) . ?
Fe C13 2.064(5) . ?
Fe C15 2.075(5) . ?
Fe C14 2.086(5) . ?
Fe C16 2.088(5) . ?
Fe C12 2.098(5) . ?
Fe C11 2.198(6) . ?
O C24 1.355(6) . ?
O C8 1.405(6) . ?
N1 C11 1.377(6) . ?
N1 N2 1.378(5) . ?
N1 C6 1.463(5) . ?
N2 C7 1.270(6) . ?
C1 C5 1.302(10) . ?
C1 C2 1.320(8) . ?
C1 H1 0.9599 . ?
C2 C3 1.359(11) . ?
C2 H2 0.9600 . ?
C3 C4 1.327(19) . ?
C3 H3 0.9600 . ?
C4 C5 1.378(15) . ?
C4 H4 0.9600 . ?
C5 H5 0.9600 . ?
C6 H6A 0.9600 . ?
C6 H6B 0.9600 . ?
C6 H6C 0.9600 . ?
C7 C21 1.438(7) . ?
C7 H7 0.9600 . ?
C8 H8A 0.9600 . ?
C8 H8B 0.9600 . ?
C8 H8C 0.9600 . ?
C11 C16 1.419(6) . ?
C11 C12 1.431(6) . ?
C12 C13 1.402(6) . ?
C12 H12 0.9600 . ?
C13 C14 1.375(6) . ?
C13 H13 0.9601 . ?
C14 C15 1.403(6) . ?
C14 H14 0.9600 . ?
C15 C16 1.388(6) . ?
C15 H15A 0.9600 . ?
C16 H16A 0.9601 . ?
C21 C26 1.388(6) . ?
C21 C22 1.398(7) . ?
C22 C23 1.390(7) . ?
C22 H22 0.9600 . ?
C23 C24 1.401(6) . ?
C23 H23 0.9601 . ?
C24 C25 1.389(7) . ?
C25 C26 1.392(7) . ?
C25 H25 0.9600 . ?
C26 H26 0.9600 . ?
P F4 1.491(10) . ?
P F22 1.502(17) . ?
P F33 1.497(17) . ?
P F3 1.522(10) . ?
P F44 1.522(15) . ?
P F11 1.52(2) . ?
P F5 1.529(13) . ?
P F1 1.549(9) . ?
P F6 1.566(18) . ?
P F2 1.569(13) . ?
P F55 1.57(2) . ?
P F66 1.57(2) . ?
F1 F22 0.97(2) . ?
F1 F33 1.48(3) . ?
F2 F11 0.91(2) . ?
F2 F44 1.57(3) . ?
F3 F33 1.15(3) . ?
F3 F11 1.44(2) . ?
F3 F55 1.52(4) . ?
F4 F44 1.22(3) . ?
F4 F22 1.44(3) . ?
F4 F66 1.58(2) . ?
F5 F55 0.88(3) . ?
F5 F44 1.43(4) . ?
F6 F66 0.84(2) . ?
F6 F33 1.59(3) . ?
